data_1560022
loop_
_publ_author_name
'Litle, Elishua D.'
'Wilkins, Lewis C.'
'Gabba\"i, Fran\,cois P.'

_publ_section_title
;
 Ligand-enforced intimacy between a gold cation and a carbenium ion:
 impact on stability and reactivity
;
_journal_issue 11
_journal_name_full 'Chemical Science'
_journal_page_first 3929
_journal_page_last 3936
_journal_paper_doi 10.1039/D0SC05777K
_journal_volume 12
_journal_year 2021
_chemical_formula_moiety 'C33 H29 N P, C F3 O3 S'
_chemical_formula_sum 'C34 H29 F3 N O3 P S'
_chemical_formula_weight 619.61
_space_group_crystal_system monoclinic
_space_group_IT_number 14
_space_group_name_Hall '-P 2ybc'
_space_group_name_H-M_alt 'P 1 21/c 1'
_atom_sites_solution_hydrogens geom
_atom_sites_solution_primary dual
_audit_creation_date 2020-04-03
_audit_creation_method
;
Olex2 1.2
(compiled 2018.05.29 svn.r3508 for OlexSys, GUI svn.r5506)
;
_audit_update_record
;
2020-10-16 deposited with the CCDC.	2021-01-08 downloaded from the CCDC.
;
_cell_angle_alpha 90
_cell_angle_beta 93.074(2)
_cell_angle_gamma 90
_cell_formula_units_Z 4
_cell_length_a 8.9602(5)
_cell_length_b 11.4072(6)
_cell_length_c 28.9126(15)
_cell_measurement_reflns_used 9169
_cell_measurement_temperature 110(2)
_cell_measurement_theta_max 27.37
_cell_measurement_theta_min 2.28
_cell_volume 2950.9(3)
_computing_cell_refinement 'SAINT V8.38A (?, 2016)'
_computing_data_reduction 'SAINT V8.38A (?, 2016)'
_computing_molecular_graphics 'Olex2 (Dolomanov et al., 2009)'
_computing_publication_material 'Olex2 (Dolomanov et al., 2009)'
_computing_structure_refinement 'XL (Sheldrick, 2008)'
_computing_structure_solution 'ShelXT (Sheldrick, 2015)'
_diffrn_ambient_temperature 110.0
_diffrn_detector 'Bruker CMOS area detector'
_diffrn_detector_area_resol_mean 10.5
_diffrn_detector_type 'CMOS area detector'
_diffrn_measured_fraction_theta_full 0.999
_diffrn_measured_fraction_theta_max 0.999
_diffrn_measurement_device 'three-circle diffractometer'
_diffrn_measurement_device_type 'Bruker CMOS area detector'
_diffrn_measurement_method '\w and \f scans'
_diffrn_radiation_monochromator 'mirror optics'
_diffrn_radiation_probe x-ray
_diffrn_radiation_type MoK\a
_diffrn_radiation_wavelength 0.71073
_diffrn_reflns_av_R_equivalents 0.0640
_diffrn_reflns_av_unetI/netI 0.0314
_diffrn_reflns_Laue_measured_fraction_full 0.999
_diffrn_reflns_Laue_measured_fraction_max 0.999
_diffrn_reflns_limit_h_max 11
_diffrn_reflns_limit_h_min -11
_diffrn_reflns_limit_k_max 14
_diffrn_reflns_limit_k_min -14
_diffrn_reflns_limit_l_max 37
_diffrn_reflns_limit_l_min -37
_diffrn_reflns_number 70033
_diffrn_reflns_point_group_measured_fraction_full 0.999
_diffrn_reflns_point_group_measured_fraction_max 0.999
_diffrn_reflns_theta_full 25.242
_diffrn_reflns_theta_max 27.518
_diffrn_reflns_theta_min 1.920
_diffrn_source 'microfocus sealed X-ray tube'
_diffrn_source_type 'Incoatec I\ms'
_diffrn_standards_number 0
_exptl_absorpt_coefficient_mu 0.220
_exptl_absorpt_correction_T_max 0.7456
_exptl_absorpt_correction_T_min 0.6924
_exptl_absorpt_correction_type multi-scan
_exptl_absorpt_process_details
;
SADABS-2016/2 (Bruker,2016/2) was used for absorption correction.
wR2(int) was 0.0922 before and 0.0652 after correction.
The Ratio of minimum to maximum transmission is 0.9286.
The \l/2 correction factor is Not present.
;
_exptl_crystal_colour yellow
_exptl_crystal_colour_primary yellow
_exptl_crystal_density_diffrn 1.395
_exptl_crystal_description plate
_exptl_crystal_F_000 1288
_exptl_crystal_size_max 0.231
_exptl_crystal_size_mid 0.203
_exptl_crystal_size_min 0.061
_refine_diff_density_max 0.620
_refine_diff_density_min -0.517
_refine_diff_density_rms 0.116
_refine_ls_extinction_method none
_refine_ls_goodness_of_fit_ref 1.340
_refine_ls_hydrogen_treatment constr
_refine_ls_matrix_type full
_refine_ls_number_parameters 390
_refine_ls_number_reflns 6781
_refine_ls_number_restraints 0
_refine_ls_restrained_S_all 1.340
_refine_ls_R_factor_all 0.0862
_refine_ls_R_factor_gt 0.0776
_refine_ls_shift/su_max 0.001
_refine_ls_shift/su_mean 0.000
_refine_ls_structure_factor_coef Fsqd
_refine_ls_weighting_details 'w=1/[\s^2^(Fo^2^)+(0.0496P)^2^+6.5038P] where P=(Fo^2^+2Fc^2^)/3'
_refine_ls_weighting_scheme calc
_refine_ls_wR_factor_gt 0.1780
_refine_ls_wR_factor_ref 0.1880
_reflns_Friedel_coverage 0.000
_reflns_number_gt 6188
_reflns_number_total 6781
_reflns_threshold_expression 'I > 2\s(I)'
_cod_data_source_file d0sc05777k2.cif
_cod_data_source_block eli60_1_0m_a
_cod_depositor_comments 'Adding full bibliography for 1560018--1560030.cif.'
_cod_database_code 1560022
_shelxl_version_number 2013-3
_shelx_space_group_comment
;
The symmetry employed for this shelxl refinement is uniquely defined
by the following loop, which should always be used as a source of
symmetry information in preference to the above space-group names.
They are only intended as comments.
;
_shelx_estimated_absorpt_t_max 0.987
_shelx_estimated_absorpt_t_min 0.951
_olex2_refinement_description
;
1. Fixed Uiso
 At 1.2 times of:
  All C(H) groups
 At 1.5 times of:
  All C(H,H,H) groups
2.a Ternary CH refined with riding coordinates:
 C19(H19)
2.b Aromatic/amide H refined with riding coordinates:
 C22(H22), C25(H25), C6(H6), C24(H24), C31(H31), C14(H14), C8(H8), C15(H15),
 C27(H27), C18(H18), C3(H3), C9(H9), C5(H5), C16(H16), C12(H12), C29(H29),
 C30(H30), C10(H10), C28(H28), C11(H11), C17(H17), C4(H4)
2.c Idealised Me refined as rotating group:
 C32(H32A,H32B,H32C), C33(H33A,H33B,H33C)
;
_olex2_submission_special_instructions 'No special instructions were received'

loop_
_space_group_symop_operation_xyz
'x, y, z'
'-x, y+1/2, -z+1/2'
'-x, -y, -z'
'x, -y-1/2, z-1/2'

loop_
_atom_site_label
_atom_site_type_symbol
_atom_site_fract_x
_atom_site_fract_y
_atom_site_fract_z
_atom_site_U_iso_or_equiv
_atom_site_adp_type
_atom_site_occupancy
_atom_site_site_symmetry_order
_atom_site_calc_flag
_atom_site_refinement_flags_posn
_atom_site_refinement_flags_adp
_atom_site_refinement_flags_occupancy
_atom_site_disorder_assembly
_atom_site_disorder_group
P1 P 0.62916(9) 0.82502(7) 0.63592(3) 0.01535(18) Uani 1 1 d . . . . .
S1 S 0.70620(10) 0.76206(8) 0.39480(3) 0.0259(2) Uani 1 1 d . . . . .
O2 O 0.7837(3) 0.6549(2) 0.38604(9) 0.0320(6) Uani 1 1 d . . . . .
F3 F 0.5112(3) 0.6427(3) 0.43978(10) 0.0562(8) Uani 1 1 d . . . . .
O1 O 0.6880(4) 0.8394(3) 0.35554(12) 0.0450(8) Uani 1 1 d . . . . .
F1 F 0.4622(3) 0.6517(3) 0.36681(11) 0.0642(9) Uani 1 1 d . . . . .
N1 N 0.8537(3) 0.4908(3) 0.54563(10) 0.0241(6) Uani 1 1 d . . . . .
O3 O 0.7489(4) 0.8184(3) 0.43774(12) 0.0512(9) Uani 1 1 d . . . . .
F2 F 0.4254(3) 0.8004(3) 0.40905(13) 0.0741(11) Uani 1 1 d . . . . .
C26 C 0.9755(4) 0.7437(3) 0.73780(11) 0.0204(6) Uani 1 1 d . . . . .
C1 C 0.6358(3) 0.8788(3) 0.69341(11) 0.0190(6) Uani 1 1 d . . . . .
C22 C 0.7469(3) 0.6404(3) 0.59321(11) 0.0180(6) Uani 1 1 d . . . . .
H22 H 0.6944 0.6726 0.5668 0.022 Uiso 1 1 calc R . . . .
C20 C 0.8086(4) 0.6517(3) 0.67633(11) 0.0191(6) Uani 1 1 d . . . . .
C21 C 0.7364(3) 0.6950(3) 0.63606(11) 0.0168(6) Uani 1 1 d . . . . .
C7 C 0.4415(3) 0.7937(3) 0.61503(11) 0.0167(6) Uani 1 1 d . . . . .
C25 C 0.8893(4) 0.5476(3) 0.67161(12) 0.0221(7) Uani 1 1 d . . . . .
H25 H 0.9377 0.5138 0.6984 0.027 Uiso 1 1 calc R . . . .
C2 C 0.7191(4) 0.8206(3) 0.72900(11) 0.0220(7) Uani 1 1 d . . . . .
C19 C 0.8133(4) 0.7110(3) 0.72337(11) 0.0208(7) Uani 1 1 d . . . . .
H19 H 0.7800 0.6519 0.7462 0.025 Uiso 1 1 calc R . . . .
C6 C 0.5587(4) 0.9831(3) 0.70192(12) 0.0227(7) Uani 1 1 d . . . . .
H6 H 0.5036 1.0213 0.6773 0.027 Uiso 1 1 calc R . . . .
C23 C 0.8332(3) 0.5391(3) 0.58830(11) 0.0188(6) Uani 1 1 d . . . . .
C24 C 0.9013(4) 0.4928(3) 0.62987(12) 0.0226(7) Uani 1 1 d . . . . .
H24 H 0.9566 0.4219 0.6287 0.027 Uiso 1 1 calc R . . . .
C31 C 1.0401(4) 0.7084(3) 0.78013(12) 0.0246(7) Uani 1 1 d . . . . .
H31 H 0.9854 0.6604 0.8001 0.030 Uiso 1 1 calc R . . . .
C14 C 0.6827(4) 0.9254(3) 0.55125(12) 0.0260(7) Uani 1 1 d . . . . .
H14 H 0.6072 0.8751 0.5382 0.031 Uiso 1 1 calc R . . . .
C13 C 0.7112(3) 0.9296(3) 0.59884(11) 0.0180(6) Uani 1 1 d . . . . .
C8 C 0.3460(4) 0.8844(3) 0.60079(11) 0.0215(7) Uani 1 1 d . . . . .
H8 H 0.3819 0.9627 0.5996 0.026 Uiso 1 1 calc R . . . .
C15 C 0.7653(5) 0.9952(3) 0.52279(13) 0.0336(9) Uani 1 1 d . . . . .
H15 H 0.7469 0.9922 0.4901 0.040 Uiso 1 1 calc R . . . .
C27 C 1.0578(4) 0.8130(3) 0.70914(12) 0.0258(7) Uani 1 1 d . . . . .
H27 H 1.0147 0.8371 0.6799 0.031 Uiso 1 1 calc R . . . .
C18 C 0.8208(4) 1.0050(3) 0.61805(12) 0.0225(7) Uani 1 1 d . . . . .
H18 H 0.8400 1.0080 0.6507 0.027 Uiso 1 1 calc R . . . .
C3 C 0.7189(4) 0.8701(4) 0.77315(12) 0.0295(8) Uani 1 1 d . . . . .
H3 H 0.7714 0.8316 0.7982 0.035 Uiso 1 1 calc R . . . .
C9 C 0.1978(4) 0.8595(3) 0.58833(12) 0.0255(7) Uani 1 1 d . . . . .
H9 H 0.1319 0.9208 0.5784 0.031 Uiso 1 1 calc R . . . .
C5 C 0.5629(4) 1.0302(3) 0.74575(13) 0.0280(8) Uani 1 1 d . . . . .
H5 H 0.5108 1.1007 0.7517 0.034 Uiso 1 1 calc R . . . .
C16 C 0.8750(4) 1.0695(3) 0.54198(14) 0.0320(9) Uani 1 1 d . . . . .
H16 H 0.9320 1.1165 0.5223 0.038 Uiso 1 1 calc R . . . .
C12 C 0.3885(4) 0.6784(3) 0.61664(11) 0.0209(7) Uani 1 1 d . . . . .
H12 H 0.4542 0.6166 0.6261 0.025 Uiso 1 1 calc R . . . .
C29 C 1.2658(4) 0.8123(3) 0.76467(13) 0.0285(8) Uani 1 1 d . . . . .
H29 H 1.3648 0.8353 0.7739 0.034 Uiso 1 1 calc R . . . .
C30 C 1.1849(4) 0.7431(3) 0.79349(13) 0.0304(8) Uani 1 1 d . . . . .
H30 H 1.2285 0.7190 0.8226 0.036 Uiso 1 1 calc R . . . .
C10 C 0.1454(4) 0.7455(3) 0.59028(12) 0.0268(8) Uani 1 1 d . . . . .
H10 H 0.0435 0.7295 0.5819 0.032 Uiso 1 1 calc R . . . .
C28 C 1.2023(4) 0.8478(4) 0.72253(13) 0.0289(8) Uani 1 1 d . . . . .
H28 H 1.2572 0.8959 0.7027 0.035 Uiso 1 1 calc R . . . .
C32 C 0.7637(5) 0.5349(3) 0.50590(12) 0.0308(8) Uani 1 1 d . . . . .
H32A H 0.6593 0.5114 0.5086 0.046 Uiso 1 1 calc GR . . . .
H32B H 0.8010 0.5022 0.4774 0.046 Uiso 1 1 calc GR . . . .
H32C H 0.7702 0.6206 0.5050 0.046 Uiso 1 1 calc GR . . . .
C11 C 0.2394(4) 0.6547(3) 0.60432(12) 0.0244(7) Uani 1 1 d . . . . .
H11 H 0.2025 0.5768 0.6055 0.029 Uiso 1 1 calc R . . . .
C17 C 0.9014(4) 1.0753(3) 0.58932(14) 0.0279(8) Uani 1 1 d . . . . .
H17 H 0.9749 1.1275 0.6023 0.034 Uiso 1 1 calc R . . . .
C33 C 0.8963(4) 0.3675(3) 0.54249(14) 0.0298(8) Uani 1 1 d . . . . .
H33A H 0.9841 0.3525 0.5633 0.045 Uiso 1 1 calc GR . . . .
H33B H 0.9203 0.3493 0.5106 0.045 Uiso 1 1 calc GR . . . .
H33C H 0.8132 0.3180 0.5514 0.045 Uiso 1 1 calc GR . . . .
C4 C 0.6448(4) 0.9728(4) 0.78136(13) 0.0328(9) Uani 1 1 d . . . . .
H4 H 0.6494 1.0052 0.8117 0.039 Uiso 1 1 calc R . . . .
C34 C 0.5172(4) 0.7119(4) 0.40328(16) 0.0383(10) Uani 1 1 d . . . . .

loop_
_atom_site_aniso_label
_atom_site_aniso_U_11
_atom_site_aniso_U_22
_atom_site_aniso_U_33
_atom_site_aniso_U_23
_atom_site_aniso_U_13
_atom_site_aniso_U_12
P1 0.0137(4) 0.0154(4) 0.0170(4) -0.0002(3) 0.0006(3) 0.0008(3)
S1 0.0205(4) 0.0210(4) 0.0363(5) -0.0036(3) 0.0020(3) 0.0028(3)
O2 0.0319(14) 0.0321(14) 0.0317(14) -0.0031(11) -0.0013(11) 0.0152(12)
F3 0.0329(13) 0.074(2) 0.0618(18) 0.0339(16) 0.0028(12) -0.0057(13)
O1 0.0477(18) 0.0280(15) 0.060(2) 0.0108(14) 0.0111(15) 0.0090(13)
F1 0.0359(15) 0.085(2) 0.069(2) 0.0082(17) -0.0215(14) -0.0194(15)
N1 0.0247(15) 0.0203(14) 0.0270(15) -0.0044(12) -0.0003(12) 0.0068(12)
O3 0.0488(19) 0.049(2) 0.056(2) -0.0288(16) 0.0071(15) -0.0117(16)
F2 0.0350(15) 0.072(2) 0.118(3) 0.020(2) 0.0274(17) 0.0313(15)
C26 0.0175(15) 0.0224(16) 0.0210(16) -0.0017(13) -0.0012(12) 0.0015(13)
C1 0.0158(14) 0.0218(16) 0.0197(15) -0.0039(12) 0.0035(12) -0.0026(12)
C22 0.0150(14) 0.0183(15) 0.0205(15) 0.0005(12) -0.0002(11) 0.0007(12)
C20 0.0172(15) 0.0196(16) 0.0203(15) 0.0023(12) -0.0012(12) -0.0027(12)
C21 0.0129(14) 0.0150(14) 0.0223(15) 0.0024(12) -0.0005(11) 0.0003(11)
C7 0.0120(13) 0.0178(15) 0.0204(15) -0.0005(12) 0.0008(11) -0.0014(11)
C25 0.0174(15) 0.0231(17) 0.0256(16) 0.0068(13) -0.0022(12) 0.0000(13)
C2 0.0143(14) 0.0311(18) 0.0208(15) -0.0016(13) 0.0016(12) -0.0010(13)
C19 0.0193(15) 0.0249(17) 0.0181(15) 0.0038(13) -0.0003(12) -0.0015(13)
C6 0.0191(15) 0.0232(17) 0.0263(17) -0.0039(13) 0.0049(13) -0.0010(13)
C23 0.0158(14) 0.0143(15) 0.0264(16) -0.0007(12) 0.0022(12) -0.0012(12)
C24 0.0172(15) 0.0190(16) 0.0315(18) 0.0016(13) 0.0005(13) 0.0017(13)
C31 0.0240(17) 0.0225(17) 0.0265(17) 0.0021(13) -0.0064(13) -0.0015(13)
C14 0.0352(19) 0.0193(16) 0.0238(17) -0.0010(13) 0.0040(14) -0.0050(15)
C13 0.0165(14) 0.0140(14) 0.0242(16) 0.0013(12) 0.0061(12) 0.0020(12)
C8 0.0196(15) 0.0213(16) 0.0235(16) 0.0022(13) -0.0005(12) 0.0033(13)
C15 0.055(3) 0.0233(18) 0.0241(18) 0.0000(14) 0.0121(17) 0.0011(17)
C27 0.0185(16) 0.036(2) 0.0223(16) 0.0014(14) -0.0001(13) 0.0008(15)
C18 0.0162(15) 0.0214(16) 0.0301(18) 0.0020(13) 0.0033(13) 0.0014(13)
C3 0.0201(16) 0.047(2) 0.0216(17) -0.0037(15) -0.0002(13) 0.0064(16)
C9 0.0179(16) 0.0323(19) 0.0264(17) 0.0056(14) 0.0016(13) 0.0071(14)
C5 0.0219(17) 0.0278(18) 0.035(2) -0.0117(15) 0.0074(14) -0.0005(14)
C16 0.038(2) 0.0205(17) 0.040(2) 0.0040(15) 0.0234(17) 0.0023(16)
C12 0.0181(15) 0.0203(16) 0.0244(16) 0.0039(13) 0.0006(12) 0.0003(13)
C29 0.0171(16) 0.0306(19) 0.037(2) -0.0059(16) -0.0032(14) -0.0002(14)
C30 0.0272(18) 0.0306(19) 0.0318(19) 0.0015(15) -0.0129(15) 0.0027(15)
C10 0.0163(15) 0.040(2) 0.0240(17) 0.0007(15) -0.0004(13) -0.0014(15)
C28 0.0185(16) 0.036(2) 0.0326(19) -0.0011(16) 0.0042(14) -0.0038(15)
C32 0.038(2) 0.031(2) 0.0235(17) -0.0039(15) -0.0009(15) 0.0079(16)
C11 0.0187(16) 0.0269(18) 0.0275(17) 0.0007(14) 0.0018(13) -0.0068(14)
C17 0.0174(16) 0.0202(17) 0.047(2) 0.0002(15) 0.0082(15) 0.0018(13)
C33 0.0299(19) 0.0217(17) 0.038(2) -0.0055(15) -0.0004(15) 0.0094(15)
C4 0.0229(17) 0.050(2) 0.0256(18) -0.0153(17) 0.0028(14) 0.0012(17)
C34 0.0224(18) 0.043(2) 0.050(2) 0.012(2) -0.0008(17) 0.0078(17)

loop_
_atom_type_symbol
_atom_type_description
_atom_type_scat_dispersion_real
_atom_type_scat_dispersion_imag
_atom_type_scat_source
C C 0.0033 0.0016 'International Tables Vol C Tables 4.2.6.8 and 6.1.1.4'
H H 0.0000 0.0000 'International Tables Vol C Tables 4.2.6.8 and 6.1.1.4'
F F 0.0171 0.0103 'International Tables Vol C Tables 4.2.6.8 and 6.1.1.4'
N N 0.0061 0.0033 'International Tables Vol C Tables 4.2.6.8 and 6.1.1.4'
O O 0.0106 0.0060 'International Tables Vol C Tables 4.2.6.8 and 6.1.1.4'
P P 0.1023 0.0942 'International Tables Vol C Tables 4.2.6.8 and 6.1.1.4'
S S 0.1246 0.1234 'International Tables Vol C Tables 4.2.6.8 and 6.1.1.4'

loop_
_geom_angle_atom_site_label_1
_geom_angle_atom_site_label_2
_geom_angle_atom_site_label_3
_geom_angle
_geom_angle_site_symmetry_1
_geom_angle_site_symmetry_3
_geom_angle_publ_flag
C1 P1 C7 111.67(15) . . ?
C1 P1 C13 109.74(16) . . ?
C21 P1 C1 107.33(15) . . ?
C21 P1 C7 109.49(15) . . ?
C21 P1 C13 108.71(15) . . ?
C13 P1 C7 109.83(15) . . ?
O2 S1 O1 114.72(18) . . ?
O2 S1 C34 102.62(19) . . ?
O1 S1 C34 103.46(19) . . ?
O3 S1 O2 115.23(19) . . ?
O3 S1 O1 115.0(2) . . ?
O3 S1 C34 103.4(2) . . ?
C23 N1 C32 118.4(3) . . ?
C23 N1 C33 119.4(3) . . ?
C32 N1 C33 114.7(3) . . ?
C31 C26 C19 120.9(3) . . ?
C31 C26 C27 119.0(3) . . ?
C27 C26 C19 120.1(3) . . ?
C2 C1 P1 120.9(3) . . ?
C6 C1 P1 117.8(3) . . ?
C6 C1 C2 121.3(3) . . ?
C21 C22 H22 119.3 . . ?
C21 C22 C23 121.5(3) . . ?
C23 C22 H22 119.3 . . ?
C21 C20 C25 116.0(3) . . ?
C21 C20 C19 125.5(3) . . ?
C25 C20 C19 118.4(3) . . ?
C22 C21 P1 115.8(2) . . ?
C20 C21 P1 121.9(2) . . ?
C20 C21 C22 122.3(3) . . ?
C8 C7 P1 120.2(2) . . ?
C8 C7 C12 120.3(3) . . ?
C12 C7 P1 119.3(2) . . ?
C20 C25 H25 118.7 . . ?
C24 C25 C20 122.6(3) . . ?
C24 C25 H25 118.7 . . ?
C1 C2 C19 125.8(3) . . ?
C3 C2 C1 116.9(3) . . ?
C3 C2 C19 117.2(3) . . ?
C26 C19 H19 107.2 . . ?
C20 C19 C26 109.4(3) . . ?
C20 C19 C2 118.2(3) . . ?
C20 C19 H19 107.2 . . ?
C2 C19 C26 107.1(3) . . ?
C2 C19 H19 107.2 . . ?
C1 C6 H6 119.9 . . ?
C5 C6 C1 120.2(3) . . ?
C5 C6 H6 119.9 . . ?
N1 C23 C22 121.5(3) . . ?
N1 C23 C24 122.6(3) . . ?
C22 C23 C24 115.8(3) . . ?
C25 C24 C23 121.7(3) . . ?
C25 C24 H24 119.2 . . ?
C23 C24 H24 119.2 . . ?
C26 C31 H31 120.0 . . ?
C26 C31 C30 120.1(3) . . ?
C30 C31 H31 120.0 . . ?
C13 C14 H14 120.2 . . ?
C13 C14 C15 119.6(3) . . ?
C15 C14 H14 120.2 . . ?
C14 C13 P1 120.8(3) . . ?
C14 C13 C18 120.2(3) . . ?
C18 C13 P1 118.3(3) . . ?
C7 C8 H8 120.4 . . ?
C9 C8 C7 119.3(3) . . ?
C9 C8 H8 120.4 . . ?
C14 C15 H15 120.0 . . ?
C14 C15 C16 120.1(4) . . ?
C16 C15 H15 120.0 . . ?
C26 C27 H27 119.5 . . ?
C26 C27 C28 120.9(3) . . ?
C28 C27 H27 119.5 . . ?
C13 C18 H18 120.1 . . ?
C17 C18 C13 119.7(3) . . ?
C17 C18 H18 120.1 . . ?
C2 C3 H3 119.1 . . ?
C4 C3 C2 121.8(3) . . ?
C4 C3 H3 119.1 . . ?
C8 C9 H9 119.8 . . ?
C10 C9 C8 120.3(3) . . ?
C10 C9 H9 119.8 . . ?
C6 C5 H5 120.5 . . ?
C6 C5 C4 119.0(3) . . ?
C4 C5 H5 120.5 . . ?
C15 C16 H16 119.8 . . ?
C17 C16 C15 120.4(3) . . ?
C17 C16 H16 119.8 . . ?
C7 C12 H12 120.1 . . ?
C11 C12 C7 119.8(3) . . ?
C11 C12 H12 120.1 . . ?
C30 C29 H29 120.1 . . ?
C28 C29 H29 120.1 . . ?
C28 C29 C30 119.8(3) . . ?
C31 C30 H30 119.8 . . ?
C29 C30 C31 120.5(3) . . ?
C29 C30 H30 119.8 . . ?
C9 C10 H10 119.6 . . ?
C11 C10 C9 120.8(3) . . ?
C11 C10 H10 119.6 . . ?
C27 C28 H28 120.1 . . ?
C29 C28 C27 119.8(3) . . ?
C29 C28 H28 120.1 . . ?
N1 C32 H32A 109.5 . . ?
N1 C32 H32B 109.5 . . ?
N1 C32 H32C 109.5 . . ?
H32A C32 H32B 109.5 . . ?
H32A C32 H32C 109.5 . . ?
H32B C32 H32C 109.5 . . ?
C12 C11 H11 120.3 . . ?
C10 C11 C12 119.5(3) . . ?
C10 C11 H11 120.3 . . ?
C18 C17 H17 120.0 . . ?
C16 C17 C18 120.0(4) . . ?
C16 C17 H17 120.0 . . ?
N1 C33 H33A 109.5 . . ?
N1 C33 H33B 109.5 . . ?
N1 C33 H33C 109.5 . . ?
H33A C33 H33B 109.5 . . ?
H33A C33 H33C 109.5 . . ?
H33B C33 H33C 109.5 . . ?
C3 C4 C5 120.9(3) . . ?
C3 C4 H4 119.6 . . ?
C5 C4 H4 119.6 . . ?
F3 C34 S1 112.0(3) . . ?
F3 C34 F1 107.2(4) . . ?
F1 C34 S1 111.3(3) . . ?
F2 C34 S1 111.6(3) . . ?
F2 C34 F3 107.7(4) . . ?
F2 C34 F1 106.7(4) . . ?

loop_
_geom_bond_atom_site_label_1
_geom_bond_atom_site_label_2
_geom_bond_distance
_geom_bond_site_symmetry_2
_geom_bond_publ_flag
P1 C1 1.770(3) . ?
P1 C21 1.768(3) . ?
P1 C7 1.792(3) . ?
P1 C13 1.788(3) . ?
S1 O2 1.435(3) . ?
S1 O1 1.440(3) . ?
S1 O3 1.432(3) . ?
S1 C34 1.817(4) . ?
F3 C34 1.321(5) . ?
F1 C34 1.330(5) . ?
N1 C23 1.372(4) . ?
N1 C32 1.457(5) . ?
N1 C33 1.462(4) . ?
F2 C34 1.319(5) . ?
C26 C19 1.536(4) . ?
C26 C31 1.385(5) . ?
C26 C27 1.386(5) . ?
C1 C2 1.405(5) . ?
C1 C6 1.404(5) . ?
C22 H22 0.9500 . ?
C22 C21 1.394(4) . ?
C22 C23 1.402(4) . ?
C20 C21 1.391(4) . ?
C20 C25 1.401(5) . ?
C20 C19 1.517(5) . ?
C7 C8 1.391(4) . ?
C7 C12 1.400(5) . ?
C25 H25 0.9500 . ?
C25 C24 1.369(5) . ?
C2 C19 1.522(5) . ?
C2 C3 1.396(5) . ?
C19 H19 1.0000 . ?
C6 H6 0.9500 . ?
C6 C5 1.375(5) . ?
C23 C24 1.421(5) . ?
C24 H24 0.9500 . ?
C31 H31 0.9500 . ?
C31 C30 1.391(5) . ?
C14 H14 0.9500 . ?
C14 C13 1.387(5) . ?
C14 C15 1.387(5) . ?
C13 C18 1.398(5) . ?
C8 H8 0.9500 . ?
C8 C9 1.387(5) . ?
C15 H15 0.9500 . ?
C15 C16 1.390(6) . ?
C27 H27 0.9500 . ?
C27 C28 1.390(5) . ?
C18 H18 0.9500 . ?
C18 C17 1.385(5) . ?
C3 H3 0.9500 . ?
C3 C4 1.374(6) . ?
C9 H9 0.9500 . ?
C9 C10 1.384(5) . ?
C5 H5 0.9500 . ?
C5 C4 1.395(6) . ?
C16 H16 0.9500 . ?
C16 C17 1.378(6) . ?
C12 H12 0.9500 . ?
C12 C11 1.390(5) . ?
C29 H29 0.9500 . ?
C29 C30 1.381(6) . ?
C29 C28 1.378(5) . ?
C30 H30 0.9500 . ?
C10 H10 0.9500 . ?
C10 C11 1.382(5) . ?
C28 H28 0.9500 . ?
C32 H32A 0.9800 . ?
C32 H32B 0.9800 . ?
C32 H32C 0.9800 . ?
C11 H11 0.9500 . ?
C17 H17 0.9500 . ?
C33 H33A 0.9800 . ?
C33 H33B 0.9800 . ?
C33 H33C 0.9800 . ?
C4 H4 0.9500 . ?

loop_
_geom_torsion_atom_site_label_1
_geom_torsion_atom_site_label_2
_geom_torsion_atom_site_label_3
_geom_torsion_atom_site_label_4
_geom_torsion
_geom_torsion_site_symmetry_1
_geom_torsion_site_symmetry_2
_geom_torsion_site_symmetry_3
_geom_torsion_site_symmetry_4
_geom_torsion_publ_flag
P1 C1 C2 C19 1.6(5) . . . . ?
P1 C1 C2 C3 179.4(3) . . . . ?
P1 C1 C6 C5 -178.6(3) . . . . ?
P1 C7 C8 C9 -174.8(3) . . . . ?
P1 C7 C12 C11 174.4(3) . . . . ?
P1 C13 C18 C17 170.9(3) . . . . ?
O2 S1 C34 F3 63.2(4) . . . . ?
O2 S1 C34 F1 -56.9(3) . . . . ?
O2 S1 C34 F2 -176.0(3) . . . . ?
O1 S1 C34 F3 -177.2(3) . . . . ?
O1 S1 C34 F1 62.7(3) . . . . ?
O1 S1 C34 F2 -56.4(4) . . . . ?
N1 C23 C24 C25 174.6(3) . . . . ?
O3 S1 C34 F3 -57.0(4) . . . . ?
O3 S1 C34 F1 -177.0(3) . . . . ?
O3 S1 C34 F2 63.8(4) . . . . ?
C26 C31 C30 C29 -0.4(6) . . . . ?
C26 C27 C28 C29 0.6(6) . . . . ?
C1 P1 C21 C22 -178.8(2) . . . . ?
C1 P1 C21 C20 -0.3(3) . . . . ?
C1 P1 C7 C8 77.3(3) . . . . ?
C1 P1 C7 C12 -97.6(3) . . . . ?
C1 P1 C13 C14 -161.4(3) . . . . ?
C1 P1 C13 C18 27.6(3) . . . . ?
C1 C2 C19 C26 118.5(3) . . . . ?
C1 C2 C19 C20 -5.5(5) . . . . ?
C1 C2 C3 C4 -2.0(5) . . . . ?
C1 C6 C5 C4 0.1(5) . . . . ?
C22 C23 C24 C25 -3.3(5) . . . . ?
C20 C25 C24 C23 0.7(5) . . . . ?
C21 P1 C1 C2 1.4(3) . . . . ?
C21 P1 C1 C6 179.5(2) . . . . ?
C21 P1 C7 C8 -164.0(3) . . . . ?
C21 P1 C7 C12 21.1(3) . . . . ?
C21 P1 C13 C14 81.5(3) . . . . ?
C21 P1 C13 C18 -89.5(3) . . . . ?
C21 C22 C23 N1 -174.5(3) . . . . ?
C21 C22 C23 C24 3.5(5) . . . . ?
C21 C20 C25 C24 1.9(5) . . . . ?
C21 C20 C19 C26 -116.2(3) . . . . ?
C21 C20 C19 C2 6.7(5) . . . . ?
C7 P1 C1 C2 121.4(3) . . . . ?
C7 P1 C1 C6 -60.5(3) . . . . ?
C7 P1 C21 C22 59.8(3) . . . . ?
C7 P1 C21 C20 -121.7(3) . . . . ?
C7 P1 C13 C14 -38.3(3) . . . . ?
C7 P1 C13 C18 150.7(3) . . . . ?
C7 C8 C9 C10 0.3(5) . . . . ?
C7 C12 C11 C10 0.4(5) . . . . ?
C25 C20 C21 P1 179.8(2) . . . . ?
C25 C20 C21 C22 -1.8(5) . . . . ?
C25 C20 C19 C26 60.2(4) . . . . ?
C25 C20 C19 C2 -176.9(3) . . . . ?
C2 C1 C6 C5 -0.4(5) . . . . ?
C2 C3 C4 C5 1.8(6) . . . . ?
C19 C26 C31 C30 -177.2(3) . . . . ?
C19 C26 C27 C28 177.1(3) . . . . ?
C19 C20 C21 P1 -3.8(5) . . . . ?
C19 C20 C21 C22 174.7(3) . . . . ?
C19 C20 C25 C24 -174.8(3) . . . . ?
C19 C2 C3 C4 176.0(3) . . . . ?
C6 C1 C2 C19 -176.6(3) . . . . ?
C6 C1 C2 C3 1.3(5) . . . . ?
C6 C5 C4 C3 -0.8(6) . . . . ?
C23 C22 C21 P1 177.6(2) . . . . ?
C23 C22 C21 C20 -1.0(5) . . . . ?
C31 C26 C19 C20 -126.5(3) . . . . ?
C31 C26 C19 C2 104.2(4) . . . . ?
C31 C26 C27 C28 -0.5(5) . . . . ?
C14 C13 C18 C17 -0.2(5) . . . . ?
C14 C15 C16 C17 -0.7(6) . . . . ?
C13 P1 C1 C2 -116.6(3) . . . . ?
C13 P1 C1 C6 61.6(3) . . . . ?
C13 P1 C21 C22 -60.2(3) . . . . ?
C13 P1 C21 C20 118.3(3) . . . . ?
C13 P1 C7 C8 -44.7(3) . . . . ?
C13 P1 C7 C12 140.4(3) . . . . ?
C13 C14 C15 C16 -0.5(6) . . . . ?
C13 C18 C17 C16 -1.0(5) . . . . ?
C8 C7 C12 C11 -0.5(5) . . . . ?
C8 C9 C10 C11 -0.4(5) . . . . ?
C15 C14 C13 P1 -169.9(3) . . . . ?
C15 C14 C13 C18 0.9(5) . . . . ?
C15 C16 C17 C18 1.4(5) . . . . ?
C27 C26 C19 C20 55.9(4) . . . . ?
C27 C26 C19 C2 -73.4(4) . . . . ?
C27 C26 C31 C30 0.4(5) . . . . ?
C3 C2 C19 C26 -59.3(4) . . . . ?
C3 C2 C19 C20 176.6(3) . . . . ?
C9 C10 C11 C12 0.0(5) . . . . ?
C12 C7 C8 C9 0.1(5) . . . . ?
C30 C29 C28 C27 -0.5(6) . . . . ?
C28 C29 C30 C31 0.4(6) . . . . ?
C32 N1 C23 C22 -10.3(5) . . . . ?
C32 N1 C23 C24 171.9(3) . . . . ?
C33 N1 C23 C22 -158.3(3) . . . . ?
C33 N1 C23 C24 23.8(5) . . . . ?
